data_3000020
loop_
_publ_author_name
'Ana B. Caballero'
'Antonio Rodr\'iguez Di\'eguez'
'Miguel Quir\'os'
'Juan M. Salas'
'\'Oscar Huertas'
'Inmaculada Ram\'irez Mac\'ias'
'Francisco Olmo'
'Clotilde Mar\'in'
'Guillermo Chaves-Lemaur'
'Ram\'on Guti\'errez S\'anchez'
'Manuel S\'anchez-Moreno'

_publ_section_title
;
 Triazolopyrimidine Compounds Containing First-Row Transition Metals and
 their Activity against the Neglected Infectious Chagas Disease and
 Leishmaniasis
;
_journal_name_full 'European Journal of Medicinal Chemistry'
_journal_page_first 526
_journal_page_last 534
_journal_paper_doi 10.1016/j.ejmech.2014.08.26
_journal_volume 85
_journal_year 2014
_chemical_formula_moiety 'C14 H24 Co N8 O4 2+, 2(C7 H8 N4), 2(Cl O4 1-), 2(H2 O)'
_chemical_formula_sum 'C28 H44 Cl2 Co N16 O14'
_chemical_formula_weight 958.62
_space_group_IT_number 14
_symmetry_cell_setting monoclinic
_symmetry_space_group_name_Hall '-P 2yn'
_symmetry_space_group_name_H-M 'P 1 21/n 1'
_atom_sites_solution_hydrogens mixed
_atom_sites_solution_primary heavy
_atom_sites_solution_secondary difmap
_audit_creation_method SHELXL-97
_cell_angle_alpha 90.00
_cell_angle_beta 111.957(1)
_cell_angle_gamma 90.00
_cell_formula_units_Z 2
_cell_length_a 14.8283(8)
_cell_length_b 8.5796(5)
_cell_length_c 17.6281(10)
_cell_measurement_reflns_used 6031
_cell_measurement_temperature 298(2)
_cell_measurement_theta_max 27.7
_cell_measurement_theta_min 2.5
_cell_volume 2080.0(2)
_computing_cell_refinement 'Bruker SMART'
_computing_data_collection 'Bruker SMART (Bruker, 1999)'
_computing_data_reduction 'Bruker SAINT (Bruker, 1999)'
_computing_molecular_graphics 'Xtal_GX (Hall & du Boulay, 1997)'
_computing_publication_material SHELXL-97
_computing_structure_refinement 'SHELXL-97 (Sheldrick, 1997)'
_computing_structure_solution 'SHELXS-97 (Sheldrick, 1997)'
_diffrn_ambient_temperature 298(2)
_diffrn_detector_area_resol_mean 8.26
_diffrn_measured_fraction_theta_full 0.991
_diffrn_measured_fraction_theta_max 0.942
_diffrn_measurement_device_type 'Bruker SMART APEX CCD system'
_diffrn_measurement_method '\f and \w scans'
_diffrn_radiation_monochromator graphite
_diffrn_radiation_source 'fine-focus sealed tube'
_diffrn_radiation_type MoK\a
_diffrn_radiation_wavelength 0.71073
_diffrn_reflns_av_R_equivalents 0.0209
_diffrn_reflns_av_sigmaI/netI 0.0160
_diffrn_reflns_limit_h_max 19
_diffrn_reflns_limit_h_min -19
_diffrn_reflns_limit_k_max 11
_diffrn_reflns_limit_k_min -11
_diffrn_reflns_limit_l_max 22
_diffrn_reflns_limit_l_min -22
_diffrn_reflns_number 23307
_diffrn_reflns_theta_full 27.30
_diffrn_reflns_theta_max 28.24
_diffrn_reflns_theta_min 1.54
_diffrn_standards_decay_% -0.1
_diffrn_standards_number 457
_exptl_absorpt_coefficient_mu 0.623
_exptl_absorpt_correction_T_max 0.845
_exptl_absorpt_correction_T_min 0.776
_exptl_absorpt_correction_type multi-scan
_exptl_absorpt_process_details 'Bruker SADABS (Bruker, 1999)'
_exptl_crystal_colour orange
_exptl_crystal_density_diffrn 1.531
_exptl_crystal_density_method 'not measured'
_exptl_crystal_description prismatic
_exptl_crystal_F_000 994
_exptl_crystal_size_max 0.42
_exptl_crystal_size_mid 0.35
_exptl_crystal_size_min 0.28
_refine_diff_density_max 0.406
_refine_diff_density_min -0.318
_refine_diff_density_rms 0.055
_refine_ls_extinction_method none
_refine_ls_goodness_of_fit_ref 1.067
_refine_ls_hydrogen_treatment mixed
_refine_ls_matrix_type full
_refine_ls_number_parameters 299
_refine_ls_number_reflns 4855
_refine_ls_number_restraints 6
_refine_ls_restrained_S_all 1.067
_refine_ls_R_factor_all 0.0393
_refine_ls_R_factor_gt 0.0355
_refine_ls_shift/su_max 0.001
_refine_ls_shift/su_mean 0.000
_refine_ls_structure_factor_coef Fsqd
_refine_ls_weighting_details 'calc w=1/[\s^2^(Fo^2^)+(0.0600P)^2^+0.6500P] where P=(Fo^2^+2Fc^2^)/3'
_refine_ls_weighting_scheme calc
_refine_ls_wR_factor_gt 0.1021
_refine_ls_wR_factor_ref 0.1050
_reflns_number_gt 4362
_reflns_number_total 4855
_reflns_threshold_expression I>2\s(I)
_cod_data_source_file Compound3.cif
_cod_data_source_block coperdmtp
_cod_depositor_comments
;
 Changed the '_[local]_cod_data_source_file' and '_[local]_cod_data_source_block'
 data names to '_cod_data_source_file' and '_cod_data_source_block'.

 Antanas Vaitkus,
 2020-04-18

 Releasing structure 3000020 into public domain as published material.
;
_cod_database_code 3000020
_cod_database_fobs_code 3000020

loop_
_symmetry_equiv_pos_as_xyz
'x, y, z'
'-x+1/2, y+1/2, -z+1/2'
'-x, -y, -z'
'x-1/2, -y-1/2, z-1/2'

loop_
_atom_site_label
_atom_site_type_symbol
_atom_site_fract_x
_atom_site_fract_y
_atom_site_fract_z
_atom_site_U_iso_or_equiv
_atom_site_adp_type
_atom_site_occupancy
_atom_site_symmetry_multiplicity
_atom_site_calc_flag
_atom_site_refinement_flags
Co Co 0.5000 0.5000 0.5000 0.03097(10) Uani 1 2 d S
N1A N 0.42665(10) 0.33680(17) 0.25240(9) 0.0399(3) Uani 1 1 d .
C2A C 0.41771(12) 0.3600(2) 0.32293(10) 0.0393(4) Uani 1 1 d .
H2A H 0.3680 0.3142 0.3353 0.047 Uiso 1 1 d R
N3A N 0.48467(10) 0.45347(16) 0.37686(8) 0.0341(3) Uani 1 1 d .
C3AA C 0.54208(11) 0.49358(17) 0.33655(9) 0.0309(3) Uani 1 1 d .
N4A N 0.62048(10) 0.58525(17) 0.36226(8) 0.0361(3) Uani 1 1 d .
C5A C 0.66319(12) 0.6085(2) 0.30918(10) 0.0401(4) Uani 1 1 d .
C51A C 0.75291(17) 0.7061(3) 0.33678(14) 0.0641(6) Uani 1 1 d .
H51A H 0.7478 0.7855 0.3734 0.077 Uiso 1 1 d R
H52A H 0.7603 0.7541 0.2903 0.077 Uiso 1 1 d R
H53A H 0.8084 0.6417 0.3646 0.077 Uiso 1 1 d R
C6A C 0.62819(13) 0.5416(2) 0.23004(10) 0.0398(4) Uani 1 1 d .
H6A H 0.6598 0.5628 0.1945 0.048 Uiso 1 1 d R
C7A C 0.54961(12) 0.4459(2) 0.20542(9) 0.0363(3) Uani 1 1 d .
C71A C 0.50841(15) 0.3615(3) 0.12648(11) 0.0527(5) Uani 1 1 d .
H71A H 0.5443 0.3876 0.0928 0.063 Uiso 1 1 d R
H72A H 0.4414 0.3898 0.0988 0.063 Uiso 1 1 d R
H73A H 0.5131 0.2514 0.1370 0.063 Uiso 1 1 d R
N8A N 0.50712(9) 0.42441(15) 0.26141(8) 0.0323(3) Uani 1 1 d .
N1B N 0.52672(13) 0.9528(2) 0.24211(11) 0.0509(4) Uani 1 1 d .
C2B C 0.52138(16) 0.9523(2) 0.31474(13) 0.0527(5) Uani 1 1 d .
H2B H 0.5641 1.0105 0.3577 0.063 Uiso 1 1 d R
N3B N 0.45143(12) 0.86321(19) 0.32470(9) 0.0463(3) Uani 1 1 d .
C3AB C 0.40753(12) 0.80073(19) 0.25124(10) 0.0378(3) Uani 1 1 d .
N4B N 0.33206(11) 0.70210(17) 0.22566(9) 0.0419(3) Uani 1 1 d .
C5B C 0.30380(13) 0.6547(2) 0.14832(12) 0.0433(4) Uani 1 1 d .
C51B C 0.22030(16) 0.5443(3) 0.11731(16) 0.0619(5) Uani 1 1 d .
H51B H 0.1986 0.5199 0.1608 0.074 Uiso 1 1 d R
H52B H 0.2408 0.4505 0.0987 0.074 Uiso 1 1 d R
H53B H 0.1680 0.5910 0.0728 0.074 Uiso 1 1 d R
C6B C 0.35011(14) 0.7053(2) 0.09557(11) 0.0457(4) Uani 1 1 d .
H6B H 0.3283 0.6681 0.0422 0.055 Uiso 1 1 d R
C7B C 0.42558(13) 0.8065(2) 0.12129(11) 0.0430(4) Uani 1 1 d .
C71B C 0.48082(19) 0.8689(3) 0.07281(14) 0.0638(6) Uani 1 1 d .
H71B H 0.4646 0.8102 0.0231 0.077 Uiso 1 1 d R
H72B H 0.5494 0.8611 0.1038 0.077 Uiso 1 1 d R
H73B H 0.4636 0.9763 0.0599 0.077 Uiso 1 1 d R
N8B N 0.45261(10) 0.85335(16) 0.20042(9) 0.0384(3) Uani 1 1 d .
Cl Cl 0.24007(3) 0.77675(5) 0.56451(3) 0.04491(12) Uani 1 1 d .
O1P O 0.18673(15) 0.9184(2) 0.55014(11) 0.0815(6) Uani 1 1 d .
O2P O 0.33012(15) 0.7961(3) 0.55538(15) 0.0958(7) Uani 1 1 d .
O3P O 0.2595(2) 0.7309(3) 0.64504(13) 0.1234(11) Uani 1 1 d .
O4P O 0.18726(16) 0.6607(3) 0.50909(17) 0.1095(8) Uani 1 1 d .
O1W O 0.46076(10) 0.73412(16) 0.47374(8) 0.0457(3) Uani 1 1 d D
H11W H 0.4155(12) 0.762(3) 0.4853(14) 0.055 Uiso 1 1 d D
H12W H 0.4560(16) 0.773(3) 0.4304(9) 0.055 Uiso 1 1 d D
O2W O 0.64648(9) 0.56360(17) 0.53115(7) 0.0425(3) Uani 1 1 d D
H21W H 0.6871(14) 0.507(2) 0.5644(12) 0.051 Uiso 1 1 d D
H22W H 0.6651(16) 0.575(3) 0.4936(10) 0.051 Uiso 1 1 d D
O3W O 0.76711(11) 0.4043(2) 0.66485(10) 0.0586(4) Uani 1 1 d D
H31W H 0.8113(14) 0.344(3) 0.6694(17) 0.070 Uiso 1 1 d D
H32W H 0.7421(18) 0.370(3) 0.6958(14) 0.070 Uiso 1 1 d D

loop_
_atom_site_aniso_label
_atom_site_aniso_U_11
_atom_site_aniso_U_22
_atom_site_aniso_U_33
_atom_site_aniso_U_23
_atom_site_aniso_U_13
_atom_site_aniso_U_12
Co 0.03026(16) 0.03839(17) 0.02711(16) 0.00029(11) 0.01400(12) -0.00289(11)
N1A 0.0362(7) 0.0432(7) 0.0411(7) -0.0079(6) 0.0154(6) -0.0063(6)
C2A 0.0360(8) 0.0435(9) 0.0418(8) -0.0028(7) 0.0184(7) -0.0072(7)
N3A 0.0337(6) 0.0408(7) 0.0312(6) -0.0004(5) 0.0160(5) -0.0035(5)
C3AA 0.0323(7) 0.0350(7) 0.0264(7) 0.0014(5) 0.0123(6) 0.0023(6)
N4A 0.0367(7) 0.0428(7) 0.0308(6) -0.0017(5) 0.0149(5) -0.0058(6)
C5A 0.0387(8) 0.0462(9) 0.0392(8) 0.0026(7) 0.0190(7) -0.0045(7)
C51A 0.0563(12) 0.0864(16) 0.0564(12) -0.0086(11) 0.0291(10) -0.0316(11)
C6A 0.0419(9) 0.0504(9) 0.0337(8) 0.0048(7) 0.0216(7) 0.0018(7)
C7A 0.0383(8) 0.0435(8) 0.0294(7) 0.0015(6) 0.0153(6) 0.0086(7)
C71A 0.0544(11) 0.0698(13) 0.0353(9) -0.0131(9) 0.0185(8) 0.0039(9)
N8A 0.0323(6) 0.0363(7) 0.0291(6) -0.0023(5) 0.0127(5) 0.0003(5)
N1B 0.0518(9) 0.0482(8) 0.0558(10) -0.0044(7) 0.0236(8) -0.0094(7)
C2B 0.0558(11) 0.0494(10) 0.0495(11) -0.0056(9) 0.0159(9) -0.0036(9)
N3B 0.0536(9) 0.0467(8) 0.0403(8) 0.0003(6) 0.0193(7) 0.0041(7)
C3AB 0.0434(9) 0.0352(8) 0.0397(8) 0.0044(6) 0.0211(7) 0.0077(6)
N4B 0.0443(8) 0.0400(7) 0.0477(8) 0.0049(6) 0.0244(7) 0.0031(6)
C5B 0.0398(9) 0.0386(8) 0.0522(10) -0.0002(7) 0.0181(8) 0.0033(7)
C51B 0.0526(12) 0.0585(12) 0.0746(15) -0.0106(11) 0.0239(11) -0.0117(10)
C6B 0.0503(10) 0.0486(10) 0.0395(9) -0.0033(7) 0.0181(8) 0.0040(8)
C7B 0.0484(10) 0.0447(9) 0.0422(9) 0.0041(7) 0.0241(8) 0.0070(7)
C71B 0.0752(15) 0.0762(15) 0.0557(12) 0.0021(11) 0.0424(11) -0.0070(12)
N8B 0.0403(7) 0.0378(7) 0.0416(7) 0.0019(6) 0.0206(6) 0.0013(6)
Cl 0.0438(2) 0.0532(3) 0.0405(2) 0.00160(17) 0.01892(18) 0.00691(18)
O1P 0.0995(14) 0.0710(11) 0.0702(11) 0.0116(9) 0.0273(10) 0.0383(10)
O2P 0.0735(12) 0.1214(17) 0.1167(17) -0.0406(14) 0.0633(12) -0.0241(11)
O3P 0.193(3) 0.131(2) 0.0699(13) 0.0471(13) 0.0758(15) 0.093(2)
O4P 0.0759(13) 0.0986(16) 0.141(2) -0.0527(15) 0.0257(13) -0.0174(12)
O1W 0.0549(8) 0.0468(7) 0.0431(7) 0.0072(5) 0.0270(6) 0.0087(6)
O2W 0.0342(6) 0.0616(8) 0.0340(6) -0.0012(5) 0.0154(5) -0.0055(5)
O3W 0.0518(8) 0.0729(10) 0.0547(8) 0.0156(7) 0.0241(7) 0.0148(7)

loop_
_atom_type_symbol
_atom_type_description
_atom_type_scat_dispersion_real
_atom_type_scat_dispersion_imag
_atom_type_scat_source
C C 0.0033 0.0016 'International Tables Vol C Tables 4.2.6.8 and 6.1.1.4'
H H 0.0000 0.0000 'International Tables Vol C Tables 4.2.6.8 and 6.1.1.4'
N N 0.0061 0.0033 'International Tables Vol C Tables 4.2.6.8 and 6.1.1.4'
O O 0.0106 0.0060 'International Tables Vol C Tables 4.2.6.8 and 6.1.1.4'
Cl Cl 0.1484 0.1585 'International Tables Vol C Tables 4.2.6.8 and 6.1.1.4'
Co Co 0.3494 0.9721 'International Tables Vol C Tables 4.2.6.8 and 6.1.1.4'

loop_
_geom_angle_atom_site_label_1
_geom_angle_atom_site_label_2
_geom_angle_atom_site_label_3
_geom_angle
_geom_angle_site_symmetry_1
_geom_angle_site_symmetry_3
O1W Co O1W 180.0 3_666 .
O1W Co O2W 89.05(6) 3_666 3_666
O1W Co O2W 90.96(6) . 3_666
O1W Co O2W 90.96(6) 3_666 .
O1W Co O2W 89.04(6) . .
O2W Co O2W 180.0 3_666 .
O1W Co N3A 87.74(5) 3_666 .
O1W Co N3A 92.26(5) . .
O2W Co N3A 88.80(5) 3_666 .
O2W Co N3A 91.20(5) . .
O1W Co N3A 92.26(5) 3_666 3_666
O1W Co N3A 87.74(5) . 3_666
O2W Co N3A 91.20(5) 3_666 3_666
O2W Co N3A 88.80(5) . 3_666
N3A Co N3A 180.0 . 3_666
C2A N1A N8A 101.48(13) . .
N1A C2A N3A 116.62(14) . .
N1A C2A H2A 121.8 . .
N3A C2A H2A 121.6 . .
C3AA N3A C2A 102.97(13) . .
C3AA N3A Co 130.04(11) . .
C2A N3A Co 126.67(11) . .
N4A C3AA N3A 128.02(14) . .
N4A C3AA N8A 123.53(14) . .
N3A C3AA N8A 108.45(13) . .
C5A N4A C3AA 115.74(14) . .
N4A C5A C6A 122.56(15) . .
N4A C5A C51A 117.22(16) . .
C6A C5A C51A 120.20(16) . .
C5A C51A H51A 109.4 . .
C5A C51A H52A 109.6 . .
H51A C51A H52A 109.4 . .
C5A C51A H53A 109.4 . .
H51A C51A H53A 109.5 . .
H52A C51A H53A 109.5 . .
C7A C6A C5A 121.01(15) . .
C7A C6A H6A 119.4 . .
C5A C6A H6A 119.6 . .
C6A C7A N8A 115.02(14) . .
C6A C7A C71A 126.79(16) . .
N8A C7A C71A 118.17(16) . .
C7A C71A H71A 109.7 . .
C7A C71A H72A 109.8 . .
H71A C71A H72A 109.5 . .
C7A C71A H73A 108.9 . .
H71A C71A H73A 109.5 . .
H72A C71A H73A 109.5 . .
C3AA N8A C7A 122.11(14) . .
C3AA N8A N1A 110.48(12) . .
C7A N8A N1A 127.41(13) . .
C2B N1B N8B 101.13(15) . .
N1B C2B N3B 117.22(18) . .
N1B C2B H2B 121.4 . .
N3B C2B H2B 121.3 . .
C3AB N3B C2B 102.84(15) . .
N3B C3AB N4B 128.87(16) . .
N3B C3AB N8B 108.78(15) . .
N4B C3AB N8B 122.35(15) . .
C5B N4B C3AB 116.17(15) . .
N4B C5B C6B 122.34(17) . .
N4B C5B C51B 118.02(18) . .
C6B C5B C51B 119.64(18) . .
C5B C51B H51B 109.1 . .
C5B C51B H52B 109.4 . .
H51B C51B H52B 109.5 . .
C5B C51B H53B 109.9 . .
H51B C51B H53B 109.5 . .
H52B C51B H53B 109.4 . .
C7B C6B C5B 121.35(17) . .
C7B C6B H6B 119.4 . .
C5B C6B H6B 119.3 . .
C6B C7B N8B 115.01(16) . .
C6B C7B C71B 127.04(18) . .
N8B C7B C71B 117.94(18) . .
C7B C71B H71B 109.4 . .
C7B C71B H72B 110.0 . .
H71B C71B H72B 109.5 . .
C7B C71B H73B 109.1 . .
H71B C71B H73B 109.5 . .
H72B C71B H73B 109.4 . .
C7B N8B N1B 127.20(15) . .
C7B N8B C3AB 122.76(15) . .
N1B N8B C3AB 110.02(14) . .
O3P Cl O4P 110.84(19) . .
O3P Cl O2P 107.75(17) . .
O4P Cl O2P 107.92(14) . .
O3P Cl O1P 108.17(12) . .
O4P Cl O1P 110.66(14) . .
O2P Cl O1P 111.48(15) . .
Co O1W H11W 114.8(17) . .
Co O1W H12W 121.5(17) . .
H11W O1W H12W 109(2) . .
Co O2W H21W 116.4(17) . .
Co O2W H22W 116.8(16) . .
H21W O2W H22W 106(2) . .
H31W O3W H32W 105(3) . .

loop_
_geom_bond_atom_site_label_1
_geom_bond_atom_site_label_2
_geom_bond_distance
_geom_bond_site_symmetry_2
Co O1W 2.0943(13) 3_666
Co O1W 2.0943(13) .
Co O2W 2.1035(12) 3_666
Co O2W 2.1036(12) .
Co N3A 2.1341(13) .
Co N3A 2.1341(13) 3_666
N1A C2A 1.314(2) .
N1A N8A 1.3683(19) .
C2A N3A 1.351(2) .
C2A H2A 0.9300 .
N3A C3AA 1.342(2) .
C3AA N4A 1.335(2) .
C3AA N8A 1.3646(19) .
N4A C5A 1.326(2) .
C5A C6A 1.416(2) .
C5A C51A 1.491(3) .
C51A H51A 0.9602 .
C51A H52A 0.9602 .
C51A H53A 0.9602 .
C6A C7A 1.357(3) .
C6A H6A 0.9300 .
C7A N8A 1.368(2) .
C7A C71A 1.483(2) .
C71A H71A 0.9600 .
C71A H72A 0.9600 .
C71A H73A 0.9601 .
N1B C2B 1.312(3) .
N1B N8B 1.368(2) .
C2B N3B 1.352(3) .
C2B H2B 0.9300 .
N3B C3AB 1.326(2) .
C3AB N4B 1.339(2) .
C3AB N8B 1.379(2) .
N4B C5B 1.331(2) .
C5B C6B 1.415(3) .
C5B C51B 1.491(3) .
C51B H51B 0.9601 .
C51B H52B 0.9601 .
C51B H53B 0.9601 .
C6B C7B 1.354(3) .
C6B H6B 0.9300 .
C7B N8B 1.360(2) .
C7B C71B 1.487(3) .
C71B H71B 0.9601 .
C71B H72B 0.9601 .
C71B H73B 0.9601 .
Cl O3P 1.3955(19) .
Cl O4P 1.409(2) .
Cl O2P 1.4133(18) .
Cl O1P 1.4205(17) .
O1W H11W 0.807(10) .
O1W H12W 0.813(10) .
O2W H21W 0.821(10) .
O2W H22W 0.813(9) .
O3W H31W 0.813(10) .
O3W H32W 0.821(10) .

loop_
_geom_hbond_atom_site_label_D
_geom_hbond_atom_site_label_H
_geom_hbond_atom_site_label_A
_geom_hbond_distance_DH
_geom_hbond_distance_HA
_geom_hbond_distance_DA
_geom_hbond_angle_DHA
_geom_hbond_site_symmetry_A
O1W H11W O2P 0.807(10) 2.094(13) 2.862(2) 159(2) .
O1W H12W N3B 0.813(10) 1.995(10) 2.806(2) 177(2) .
O2W H21W O3W 0.821(10) 1.938(12) 2.733(2) 163(2) .
O2W H22W N4A 0.813(9) 2.159(15) 2.8616(18) 145(2) .
O3W H32W N4B 0.821(10) 2.155(10) 2.974(2) 175(3) 3_666
O3W H31W N1A 0.813(10) 2.368(17) 3.087(2) 148(3) 4_666
